data_7232460
loop_
_publ_author_name
'Larpent, Patrick'
'Jouaiti, Abdelaziz'
'Kyritsakas, Nathalie'
'Hosseini, Mir Wais'

_publ_section_title
;
 Molecular tectonics: homochiral 1D and 2D cadmium based coordination
 networks
;
_journal_issue 15
_journal_name_full CrystEngComm
_journal_page_first 2534
_journal_paper_doi 10.1039/C9CE00113A
_journal_volume 21
_journal_year 2019
_chemical_absolute_configuration ad
_chemical_formula_moiety 'C30 H44 Cd N4 O10 S2'
_chemical_formula_sum 'C30 H44 Cd N4 O10 S2'
_chemical_formula_weight 797.21
_space_group_IT_number 1
_space_group_name_Hall 'P 1'
_space_group_name_H-M_alt 'P 1'
_symmetry_cell_setting triclinic
_symmetry_space_group_name_Hall 'P 1'
_symmetry_space_group_name_H-M 'P 1'
_atom_sites_solution_hydrogens geom
_atom_sites_solution_primary direct
_atom_sites_solution_secondary difmap
_audit_creation_method SHELXL-97
_audit_update_record
;
2018-11-09 deposited with the CCDC.    2019-03-04 downloaded from the CCDC.
;
_cell_angle_alpha 97.3740(10)
_cell_angle_beta 99.6980(10)
_cell_angle_gamma 92.8900(10)
_cell_formula_units_Z 1
_cell_length_a 7.30280(10)
_cell_length_b 9.9693(2)
_cell_length_c 12.9323(2)
_cell_measurement_reflns_used 9968
_cell_measurement_temperature 173(2)
_cell_measurement_theta_max 29.99
_cell_measurement_theta_min 2.44
_cell_volume 917.89(3)
_computing_cell_refinement 'Bruker SMART'
_computing_data_collection 'Bruker SMART'
_computing_data_reduction 'Bruker SAINT'
_computing_molecular_graphics 'Bruker SHELXTL'
_computing_publication_material 'Bruker SHELXTL'
_computing_structure_refinement 'SHELXL-97 (Sheldrick, 1997)'
_computing_structure_solution 'SHELXS-97 (Sheldrick, 1990)'
_diffrn_ambient_temperature 173(2)
_diffrn_measured_fraction_theta_full 0.960
_diffrn_measured_fraction_theta_max 0.960
_diffrn_measurement_device_type 'CCD area detector'
_diffrn_measurement_method 'phi and omega scans'
_diffrn_radiation_monochromator graphite
_diffrn_radiation_source 'fine-focus sealed tube'
_diffrn_radiation_type MoK\a
_diffrn_radiation_wavelength 0.71073
_diffrn_reflns_av_R_equivalents 0.0231
_diffrn_reflns_av_sigmaI/netI 0.0306
_diffrn_reflns_limit_h_max 10
_diffrn_reflns_limit_h_min -9
_diffrn_reflns_limit_k_max 14
_diffrn_reflns_limit_k_min -14
_diffrn_reflns_limit_l_max 18
_diffrn_reflns_limit_l_min -18
_diffrn_reflns_number 21793
_diffrn_reflns_theta_full 29.57
_diffrn_reflns_theta_max 29.57
_diffrn_reflns_theta_min 2.07
_exptl_absorpt_coefficient_mu 0.765
_exptl_absorpt_correction_T_max 0.9413
_exptl_absorpt_correction_T_min 0.9274
_exptl_absorpt_correction_type multi-scan
_exptl_absorpt_process_details sadabs
_exptl_crystal_colour colorless
_exptl_crystal_density_diffrn 1.442
_exptl_crystal_density_meas ?
_exptl_crystal_density_method 'not measured'
_exptl_crystal_description prism
_exptl_crystal_F_000 412
_exptl_crystal_size_max 0.10
_exptl_crystal_size_mid 0.08
_exptl_crystal_size_min 0.08
_refine_diff_density_max 0.796
_refine_diff_density_min -0.433
_refine_diff_density_rms 0.055
_refine_ls_abs_structure_details 'Flack H D (1983), Acta Cryst. A39, 876-881'
_refine_ls_abs_structure_Flack 0.003(10)
_refine_ls_extinction_method none
_refine_ls_goodness_of_fit_ref 1.006
_refine_ls_hydrogen_treatment constr
_refine_ls_matrix_type full
_refine_ls_number_parameters 432
_refine_ls_number_reflns 8350
_refine_ls_number_restraints 3
_refine_ls_restrained_S_all 1.005
_refine_ls_R_factor_all 0.0250
_refine_ls_R_factor_gt 0.0241
_refine_ls_shift/su_max 0.000
_refine_ls_shift/su_mean 0.000
_refine_ls_structure_factor_coef Fsqd
_refine_ls_weighting_details 'calc w=1/[\s^2^(Fo^2^)+(0.0363P)^2^+0.0000P] where P=(Fo^2^+2Fc^2^)/3'
_refine_ls_weighting_scheme calc
_refine_ls_wR_factor_gt 0.0585
_refine_ls_wR_factor_ref 0.0591
_reflns_number_gt 8120
_reflns_number_total 8350
_reflns_threshold_expression >2sigma(I)
_cod_data_source_file c9ce00113a1.cif
_cod_data_source_block e2669a
_cod_depositor_comments
;
The following automatic conversions were performed:

'_symmetry_cell_setting' value 'Triclinic' changed to 'triclinic'
according to
/home/data/users/saulius/crontab/automatic-downloads/rss-feeds/RSC/lib/dictionaries/cif_core.dic
dictionary named 'cif_core.dic' version 2.4.2 from 2011-04-26.

'_exptl_crystal_density_meas' value 'none' was changed to '?' - the
value is perceived as not measured.

Automatic conversion script
Id: cif_fix_values 4973 2017-02-22 13:04:09Z antanas 

 Adding full bibliography for 7232459--7232464.cif.
;
_cod_original_sg_symbol_H-M P1
_cod_database_code 7232460

loop_
_symmetry_equiv_pos_as_xyz
'x, y, z'

loop_
_atom_site_label
_atom_site_type_symbol
_atom_site_fract_x
_atom_site_fract_y
_atom_site_fract_z
_atom_site_U_iso_or_equiv
_atom_site_adp_type
_atom_site_occupancy
_atom_site_symmetry_multiplicity
_atom_site_calc_flag
_atom_site_refinement_flags
Cd2 Cd 0.687235(18) 0.033060(15) -0.181923(14) 0.01868(4) Uani 1 1 d .
N1 N 0.5609(4) 0.0680(3) -0.0313(2) 0.0203(6) Uani 1 1 d .
C1 C 0.6628(5) 0.0737(3) 0.0646(3) 0.0192(7) Uani 1 1 d .
H1 H 0.7945 0.0764 0.0711 0.023 Uiso 1 1 calc R
C2 C 0.5854(5) 0.0759(4) 0.1566(3) 0.0216(8) Uani 1 1 d .
H2 H 0.6636 0.0821 0.2239 0.026 Uiso 1 1 calc R
C3 C 0.3928(6) 0.0688(3) 0.1485(3) 0.0205(8) Uani 1 1 d .
C4 C 0.2866(6) 0.0663(4) 0.0492(3) 0.0233(8) Uani 1 1 d .
H4 H 0.1546 0.0647 0.0403 0.028 Uiso 1 1 calc R
C5 C 0.3761(6) 0.0661(4) -0.0377(3) 0.0291(9) Uani 1 1 d .
H5 H 0.3014 0.0644 -0.1056 0.035 Uiso 1 1 calc R
C6 C 0.2971(5) 0.0546(3) 0.2402(3) 0.0173(7) Uani 1 1 d .
C7 C 0.3606(5) 0.1285(4) 0.3405(3) 0.0188(8) Uani 1 1 d .
C8 C 0.2612(5) 0.1096(3) 0.4235(3) 0.0192(7) Uani 1 1 d .
H8 H 0.3027 0.1597 0.4918 0.023 Uiso 1 1 calc R
C9 C 0.1048(5) 0.0194(3) 0.4069(3) 0.0207(8) Uani 1 1 d .
C10 C 0.0443(6) -0.0548(4) 0.3044(3) 0.0218(8) Uani 1 1 d .
C11 C 0.1405(5) -0.0342(3) 0.2250(3) 0.0226(8) Uani 1 1 d .
H11 H 0.0976 -0.0830 0.1564 0.027 Uiso 1 1 calc R
O1 O 0.5121(4) 0.2181(3) 0.3529(2) 0.0262(6) Uani 1 1 d .
C12 C 0.5609(6) 0.3152(4) 0.4477(3) 0.0280(8) Uani 1 1 d .
H12A H 0.6089 0.2691 0.5091 0.034 Uiso 1 1 calc R
H12B H 0.4506 0.3628 0.4628 0.034 Uiso 1 1 calc R
C13 C 0.7087(6) 0.4140(4) 0.4274(3) 0.0275(8) Uani 1 1 d .
H13 H 0.6619 0.4440 0.3575 0.033 Uiso 1 1 calc R
C14 C 0.8920(5) 0.3520(4) 0.4186(3) 0.0373(9) Uani 1 1 d .
H14A H 0.9542 0.3392 0.4904 0.045 Uiso 1 1 calc R
H14B H 0.8648 0.2611 0.3760 0.045 Uiso 1 1 calc R
C15 C 1.0248(4) 0.4321(3) 0.3701(3) 0.0486(8) Uani 1 1 d .
H15A H 0.9663 0.4440 0.2982 0.073 Uiso 1 1 calc R
H15B H 1.1377 0.3837 0.3671 0.073 Uiso 1 1 calc R
H15C H 1.0575 0.5211 0.4130 0.073 Uiso 1 1 calc R
C16 C 0.7292(7) 0.5407(4) 0.5115(3) 0.0494(10) Uani 1 1 d .
H16A H 0.6072 0.5768 0.5128 0.074 Uiso 1 1 calc R
H16B H 0.8148 0.6098 0.4940 0.074 Uiso 1 1 calc R
H16C H 0.7788 0.5161 0.5813 0.074 Uiso 1 1 calc R
O2 O -0.1067(4) -0.1448(3) 0.2938(2) 0.0278(6) Uani 1 1 d .
C17 C -0.1569(6) -0.2329(4) 0.1955(3) 0.0261(8) Uani 1 1 d .
H17A H -0.0454 -0.2756 0.1766 0.031 Uiso 1 1 calc R
H17B H -0.2065 -0.1800 0.1387 0.031 Uiso 1 1 calc R
C18 C -0.3018(6) -0.3407(4) 0.2054(3) 0.0293(9) Uani 1 1 d .
H18 H -0.2521 -0.3898 0.2657 0.035 Uiso 1 1 calc R
C19 C -0.3426(7) -0.4428(3) 0.1031(3) 0.0471(10) Uani 1 1 d .
H19A H -0.4280 -0.4033 0.0491 0.057 Uiso 1 1 calc R
H19B H -0.2246 -0.4556 0.0761 0.057 Uiso 1 1 calc R
C20 C -0.4258(6) -0.5770(3) 0.1147(3) 0.0610(10) Uani 1 1 d .
H20A H -0.3347 -0.6234 0.1593 0.092 Uiso 1 1 calc R
H20B H -0.4616 -0.6313 0.0447 0.092 Uiso 1 1 calc R
H20C H -0.5363 -0.5652 0.1477 0.092 Uiso 1 1 calc R
C21 C -0.4769(7) -0.2778(5) 0.2277(5) 0.0679(15) Uani 1 1 d .
H21A H -0.4478 -0.2129 0.2929 0.102 Uiso 1 1 calc R
H21B H -0.5686 -0.3489 0.2362 0.102 Uiso 1 1 calc R
H21C H -0.5282 -0.2306 0.1686 0.102 Uiso 1 1 calc R
C22 C 1.0032(5) 0.0050(3) -0.5042(3) 0.0173(7) Uani 1 1 d .
C23 C 1.1034(6) 0.0114(4) -0.4005(3) 0.0253(9) Uani 1 1 d .
H23 H 1.2357 0.0192 -0.3882 0.030 Uiso 1 1 calc R
C24 C 1.0107(5) 0.0065(4) -0.3174(3) 0.0251(8) Uani 1 1 d .
H24 H 1.0818 0.0096 -0.2483 0.030 Uiso 1 1 calc R
N2 N 0.8271(5) -0.0022(3) -0.3283(2) 0.0219(7) Uani 1 1 d .
C25 C 0.7294(5) -0.0131(4) -0.4283(3) 0.0224(7) Uani 1 1 d .
H25 H 0.5973 -0.0237 -0.4384 0.027 Uiso 1 1 calc R
C26 C 0.8119(6) -0.0095(4) -0.5150(3) 0.0219(8) Uani 1 1 d .
H26 H 0.7370 -0.0171 -0.5834 0.026 Uiso 1 1 calc R
O3 O 0.4281(5) 0.3056(3) -0.1718(2) 0.0652(10) Uani 1 1 d .
O4 O 0.5287(4) 0.1781(3) -0.2939(2) 0.0377(6) Uani 1 1 d .
O5 O 0.3592(5) 0.3428(3) -0.3311(2) 0.0515(9) Uani 1 1 d .
N3 N 0.4364(5) 0.2764(3) -0.2657(3) 0.0251(7) Uani 1 1 d .
O6 O 0.8805(4) -0.0944(3) -0.0729(2) 0.0415(7) Uani 1 1 d .
O7 O 1.0497(6) -0.2572(4) -0.0348(3) 0.0572(10) Uani 1 1 d .
O8 O 0.8950(5) -0.2587(3) -0.1922(3) 0.0633(10) Uani 1 1 d .
N4 N 0.9429(5) -0.2053(3) -0.1012(3) 0.0272(7) Uani 1 1 d .
O9 O 0.4458(4) -0.1222(3) -0.2579(2) 0.0300(7) Uani 1 1 d .
S1 S 0.45472(15) -0.27454(9) -0.28074(8) 0.0292(2) Uani 1 1 d .
C27 C 0.4400(7) -0.3359(4) -0.1593(4) 0.0500(11) Uani 1 1 d .
H27A H 0.5417 -0.2918 -0.1042 0.075 Uiso 1 1 calc R
H27B H 0.4501 -0.4342 -0.1680 0.075 Uiso 1 1 calc R
H27C H 0.3202 -0.3156 -0.1387 0.075 Uiso 1 1 calc R
C28 C 0.2298(7) -0.3345(4) -0.3528(4) 0.0498(12) Uani 1 1 d .
H28A H 0.1355 -0.3097 -0.3096 0.075 Uiso 1 1 calc R
H28B H 0.2242 -0.4333 -0.3705 0.075 Uiso 1 1 calc R
H28C H 0.2060 -0.2933 -0.4182 0.075 Uiso 1 1 calc R
O10 O 0.9243(4) 0.1937(3) -0.1083(2) 0.0288(7) Uani 1 1 d .
S2 S 0.90180(15) 0.34642(10) -0.09797(9) 0.0386(3) Uani 1 1 d .
C29 C 1.1133(7) 0.4168(5) -0.0200(4) 0.0563(13) Uani 1 1 d .
H29A H 1.1220 0.3922 0.0515 0.084 Uiso 1 1 calc R
H29B H 1.1189 0.5157 -0.0164 0.084 Uiso 1 1 calc R
H29C H 1.2171 0.3816 -0.0518 0.084 Uiso 1 1 calc R
C30 C 0.9394(7) 0.3968(4) -0.2183(4) 0.0516(12) Uani 1 1 d .
H30A H 1.0488 0.3553 -0.2391 0.077 Uiso 1 1 calc R
H30B H 0.9604 0.4958 -0.2097 0.077 Uiso 1 1 calc R
H30C H 0.8299 0.3676 -0.2732 0.077 Uiso 1 1 calc R

loop_
_atom_site_aniso_label
_atom_site_aniso_U_11
_atom_site_aniso_U_22
_atom_site_aniso_U_33
_atom_site_aniso_U_23
_atom_site_aniso_U_13
_atom_site_aniso_U_12
Cd2 0.01931(9) 0.02443(6) 0.01334(6) 0.00102(4) 0.00838(5) -0.00287(5)
N1 0.0138(17) 0.0327(15) 0.0166(14) 0.0047(12) 0.0078(11) 0.0004(13)
C1 0.0159(18) 0.0292(15) 0.0145(14) 0.0022(12) 0.0085(12) 0.0023(13)
C2 0.0158(19) 0.0307(17) 0.0186(16) 0.0053(13) 0.0023(13) 0.0029(14)
C3 0.028(2) 0.0228(14) 0.0130(14) 0.0033(11) 0.0102(13) 0.0036(14)
C4 0.016(2) 0.0404(18) 0.0161(14) 0.0037(12) 0.0110(12) -0.0029(15)
C5 0.027(2) 0.044(2) 0.0169(16) 0.0048(14) 0.0033(15) 0.0023(17)
C6 0.0128(18) 0.0226(14) 0.0183(13) 0.0035(11) 0.0079(11) -0.0003(13)
C7 0.022(2) 0.0263(15) 0.0112(12) 0.0030(10) 0.0124(12) 0.0009(15)
C8 0.022(2) 0.0236(13) 0.0116(12) -0.0011(10) 0.0068(11) -0.0025(14)
C9 0.027(2) 0.0240(14) 0.0131(13) 0.0025(10) 0.0089(12) 0.0042(14)
C10 0.0159(19) 0.0209(14) 0.0289(17) 0.0029(12) 0.0070(13) -0.0041(14)
C11 0.026(2) 0.0276(15) 0.0150(13) 0.0011(11) 0.0073(12) 0.0007(15)
O1 0.0251(14) 0.0309(12) 0.0211(11) -0.0043(9) 0.0104(9) -0.0129(10)
C12 0.039(2) 0.0273(15) 0.0156(14) -0.0025(11) 0.0051(14) -0.0036(15)
C13 0.028(2) 0.0286(16) 0.0247(16) 0.0048(12) 0.0034(13) -0.0033(14)
C14 0.026(2) 0.0368(17) 0.0514(19) 0.0146(14) 0.0066(14) 0.0019(15)
C15 0.0264(17) 0.0536(17) 0.070(2) 0.0199(16) 0.0134(15) 0.0020(14)
C16 0.064(3) 0.040(2) 0.040(2) -0.0054(15) 0.0123(17) -0.0149(18)
O2 0.0312(15) 0.0332(13) 0.0181(10) -0.0058(8) 0.0137(9) -0.0131(11)
C17 0.028(2) 0.0271(14) 0.0224(16) -0.0014(11) 0.0105(13) -0.0103(14)
C18 0.036(2) 0.0227(15) 0.0279(17) -0.0015(12) 0.0085(14) -0.0020(14)
C19 0.071(3) 0.0337(17) 0.0331(18) -0.0025(13) 0.0104(16) -0.0184(17)
C20 0.085(3) 0.0399(16) 0.048(2) -0.0021(14) -0.0050(19) -0.0225(19)
C21 0.033(3) 0.045(2) 0.120(4) -0.016(2) 0.024(2) -0.0149(19)
C22 0.0151(19) 0.0183(13) 0.0200(15) 0.0014(11) 0.0092(13) -0.0010(13)
C23 0.019(2) 0.0377(17) 0.0186(15) 0.0051(13) 0.0011(13) 0.0037(15)
C24 0.017(2) 0.048(2) 0.0136(15) 0.0092(14) 0.0071(13) 0.0018(17)
N2 0.025(2) 0.0281(14) 0.0137(14) 0.0027(11) 0.0075(12) 0.0000(13)
C25 0.017(2) 0.0302(16) 0.0207(17) 0.0018(13) 0.0084(13) 0.0004(13)
C26 0.025(2) 0.0304(17) 0.0113(14) 0.0010(12) 0.0079(13) -0.0007(15)
O3 0.105(2) 0.078(2) 0.0267(13) 0.0176(13) 0.0332(14) 0.0502(18)
O4 0.0465(15) 0.0360(12) 0.0365(13) 0.0081(10) 0.0157(11) 0.0226(11)
O5 0.082(2) 0.0500(15) 0.0293(13) 0.0155(11) 0.0125(13) 0.0361(15)
N3 0.0254(19) 0.0265(14) 0.0264(16) 0.0054(12) 0.0120(13) 0.0014(13)
O6 0.0564(18) 0.0345(12) 0.0296(13) -0.0045(9) -0.0030(12) 0.0222(11)
O7 0.064(2) 0.0515(16) 0.060(2) 0.0195(14) 0.0062(15) 0.0319(14)
O8 0.088(2) 0.0464(14) 0.0457(17) -0.0174(12) -0.0017(15) 0.0151(15)
N4 0.0290(19) 0.0202(13) 0.0334(19) 0.0042(12) 0.0077(15) 0.0031(13)
O9 0.0270(16) 0.0243(14) 0.0352(16) 0.0015(12) -0.0001(12) -0.0045(11)
S1 0.0318(5) 0.0252(4) 0.0297(4) -0.0032(3) 0.0087(3) -0.0011(4)
C27 0.065(3) 0.0346(19) 0.055(2) 0.0153(17) 0.017(2) 0.000(2)
C28 0.046(3) 0.0344(19) 0.055(2) -0.0073(17) -0.0128(19) -0.0228(19)
O10 0.0294(17) 0.0245(13) 0.0324(15) 0.0039(12) 0.0077(12) -0.0074(11)
S2 0.0335(6) 0.0273(4) 0.0574(7) 0.0017(4) 0.0180(5) 0.0010(4)
C29 0.065(3) 0.041(2) 0.059(3) -0.0039(18) 0.008(2) -0.002(2)
C30 0.050(3) 0.043(2) 0.066(3) 0.030(2) 0.006(2) 0.001(2)

loop_
_atom_type_symbol
_atom_type_description
_atom_type_scat_dispersion_real
_atom_type_scat_dispersion_imag
_atom_type_scat_source
C C 0.0033 0.0016 'International Tables Vol C Tables 4.2.6.8 and 6.1.1.4'
H H 0.0000 0.0000 'International Tables Vol C Tables 4.2.6.8 and 6.1.1.4'
N N 0.0061 0.0033 'International Tables Vol C Tables 4.2.6.8 and 6.1.1.4'
O O 0.0106 0.0060 'International Tables Vol C Tables 4.2.6.8 and 6.1.1.4'
Cd Cd -0.8075 1.2024 'International Tables Vol C Tables 4.2.6.8 and 6.1.1.4'
S S 0.1246 0.1234 'International Tables Vol C Tables 4.2.6.8 and 6.1.1.4'

loop_
_geom_angle_atom_site_label_1
_geom_angle_atom_site_label_2
_geom_angle_atom_site_label_3
_geom_angle
_geom_angle_site_symmetry_3
O9 Cd2 N1 90.10(11) .
O9 Cd2 O10 178.23(11) .
N1 Cd2 O10 90.04(11) .
O9 Cd2 N2 91.78(11) .
N1 Cd2 N2 177.40(14) .
O10 Cd2 N2 88.14(11) .
O9 Cd2 O6 102.17(9) .
N1 Cd2 O6 80.09(11) .
O10 Cd2 O6 79.59(9) .
N2 Cd2 O6 97.75(10) .
O9 Cd2 O4 84.34(9) .
N1 Cd2 O4 103.83(10) .
O10 Cd2 O4 93.91(9) .
N2 Cd2 O4 78.15(10) .
O6 Cd2 O4 172.49(13) .
C1 N1 C5 117.0(3) .
C1 N1 Cd2 122.2(3) .
C5 N1 Cd2 120.2(2) .
N1 C1 C2 123.1(4) .
N1 C1 H1 118.5 .
C2 C1 H1 118.5 .
C3 C2 C1 119.4(3) .
C3 C2 H2 120.3 .
C1 C2 H2 120.3 .
C4 C3 C2 117.7(4) .
C4 C3 C6 119.0(4) .
C2 C3 C6 123.2(3) .
C3 C4 C5 118.9(4) .
C3 C4 H4 120.6 .
C5 C4 H4 120.6 .
N1 C5 C4 123.9(4) .
N1 C5 H5 118.0 .
C4 C5 H5 118.0 .
C11 C6 C7 119.2(3) .
C11 C6 C3 118.7(3) .
C7 C6 C3 122.1(3) .
O1 C7 C6 118.2(3) .
O1 C7 C8 123.1(3) .
C6 C7 C8 118.7(4) .
C9 C8 C7 121.3(3) .
C9 C8 H8 119.4 .
C7 C8 H8 119.4 .
C8 C9 C10 118.8(3) .
C8 C9 C22 119.3(3) 1_456
C10 C9 C22 121.9(4) 1_456
O2 C10 C11 124.8(4) .
O2 C10 C9 116.0(3) .
C11 C10 C9 119.2(4) .
C10 C11 C6 122.8(4) .
C10 C11 H11 118.6 .
C6 C11 H11 118.6 .
C7 O1 C12 120.2(3) .
O1 C12 C13 106.5(3) .
O1 C12 H12A 110.4 .
C13 C12 H12A 110.4 .
O1 C12 H12B 110.4 .
C13 C12 H12B 110.4 .
H12A C12 H12B 108.6 .
C12 C13 C14 113.4(3) .
C12 C13 C16 109.1(4) .
C14 C13 C16 113.2(4) .
C12 C13 H13 106.9 .
C14 C13 H13 106.9 .
C16 C13 H13 106.9 .
C15 C14 C13 115.5(3) .
C15 C14 H14A 108.4 .
C13 C14 H14A 108.4 .
C15 C14 H14B 108.4 .
C13 C14 H14B 108.4 .
H14A C14 H14B 107.5 .
C14 C15 H15A 109.5 .
C14 C15 H15B 109.5 .
H15A C15 H15B 109.5 .
C14 C15 H15C 109.5 .
H15A C15 H15C 109.5 .
H15B C15 H15C 109.5 .
C13 C16 H16A 109.5 .
C13 C16 H16B 109.5 .
H16A C16 H16B 109.5 .
C13 C16 H16C 109.5 .
H16A C16 H16C 109.5 .
H16B C16 H16C 109.5 .
C10 O2 C17 117.3(3) .
O2 C17 C18 109.7(3) .
O2 C17 H17A 109.7 .
C18 C17 H17A 109.7 .
O2 C17 H17B 109.7 .
C18 C17 H17B 109.7 .
H17A C17 H17B 108.2 .
C17 C18 C21 110.4(4) .
C17 C18 C19 109.6(3) .
C21 C18 C19 110.8(4) .
C17 C18 H18 108.7 .
C21 C18 H18 108.7 .
C19 C18 H18 108.7 .
C20 C19 C18 114.9(3) .
C20 C19 H19A 108.5 .
C18 C19 H19A 108.5 .
C20 C19 H19B 108.5 .
C18 C19 H19B 108.5 .
H19A C19 H19B 107.5 .
C19 C20 H20A 109.5 .
C19 C20 H20B 109.5 .
H20A C20 H20B 109.5 .
C19 C20 H20C 109.5 .
H20A C20 H20C 109.5 .
H20B C20 H20C 109.5 .
C18 C21 H21A 109.5 .
C18 C21 H21B 109.5 .
H21A C21 H21B 109.5 .
C18 C21 H21C 109.5 .
H21A C21 H21C 109.5 .
H21B C21 H21C 109.5 .
C26 C22 C23 116.0(4) .
C26 C22 C9 124.2(3) 1_654
C23 C22 C9 119.8(4) 1_654
C24 C23 C22 120.2(4) .
C24 C23 H23 119.9 .
C22 C23 H23 119.9 .
N2 C24 C23 123.2(3) .
N2 C24 H24 118.4 .
C23 C24 H24 118.4 .
C24 N2 C25 117.0(3) .
C24 N2 Cd2 120.1(2) .
C25 N2 Cd2 122.2(3) .
N2 C25 C26 123.0(4) .
N2 C25 H25 118.5 .
C26 C25 H25 118.5 .
C25 C26 C22 120.5(4) .
C25 C26 H26 119.8 .
C22 C26 H26 119.8 .
N3 O4 Cd2 126.6(2) .
O5 N3 O3 120.3(3) .
O5 N3 O4 120.5(3) .
O3 N3 O4 119.2(3) .
N4 O6 Cd2 126.5(2) .
O8 N4 O7 122.6(4) .
O8 N4 O6 118.7(3) .
O7 N4 O6 118.7(3) .
S1 O9 Cd2 126.67(17) .
O9 S1 C27 105.3(2) .
O9 S1 C28 104.5(2) .
C27 S1 C28 99.3(2) .
S1 C27 H27A 109.5 .
S1 C27 H27B 109.5 .
H27A C27 H27B 109.5 .
S1 C27 H27C 109.5 .
H27A C27 H27C 109.5 .
H27B C27 H27C 109.5 .
S1 C28 H28A 109.5 .
S1 C28 H28B 109.5 .
H28A C28 H28B 109.5 .
S1 C28 H28C 109.5 .
H28A C28 H28C 109.5 .
H28B C28 H28C 109.5 .
S2 O10 Cd2 123.53(17) .
O10 S2 C29 103.4(2) .
O10 S2 C30 106.0(2) .
C29 S2 C30 97.6(2) .
S2 C29 H29A 109.5 .
S2 C29 H29B 109.5 .
H29A C29 H29B 109.5 .
S2 C29 H29C 109.5 .
H29A C29 H29C 109.5 .
H29B C29 H29C 109.5 .
S2 C30 H30A 109.5 .
S2 C30 H30B 109.5 .
H30A C30 H30B 109.5 .
S2 C30 H30C 109.5 .
H30A C30 H30C 109.5 .
H30B C30 H30C 109.5 .

loop_
_geom_bond_atom_site_label_1
_geom_bond_atom_site_label_2
_geom_bond_distance
_geom_bond_site_symmetry_2
Cd2 O9 2.285(3) .
Cd2 N1 2.287(3) .
Cd2 O10 2.289(3) .
Cd2 N2 2.295(3) .
Cd2 O6 2.359(2) .
Cd2 O4 2.381(2) .
N1 C1 1.328(5) .
N1 C5 1.337(5) .
C1 C2 1.398(5) .
C1 H1 0.9500 .
C2 C3 1.390(6) .
C2 H2 0.9500 .
C3 C4 1.382(5) .
C3 C6 1.493(5) .
C4 C5 1.391(6) .
C4 H4 0.9500 .
C5 H5 0.9500 .
C6 C11 1.381(5) .
C6 C7 1.399(5) .
C7 O1 1.361(5) .
C7 C8 1.420(5) .
C8 C9 1.386(6) .
C8 H8 0.9500 .
C9 C10 1.420(6) .
C9 C22 1.487(5) 1_456
C10 O2 1.363(5) .
C10 C11 1.369(6) .
C11 H11 0.9500 .
O1 C12 1.442(4) .
C12 C13 1.503(6) .
C12 H12A 0.9900 .
C12 H12B 0.9900 .
C13 C14 1.518(6) .
C13 C16 1.541(5) .
C13 H13 1.0000 .
C14 C15 1.492(4) .
C14 H14A 0.9900 .
C14 H14B 0.9900 .
C15 H15A 0.9800 .
C15 H15B 0.9800 .
C15 H15C 0.9800 .
C16 H16A 0.9800 .
C16 H16B 0.9800 .
C16 H16C 0.9800 .
O2 C17 1.430(5) .
C17 C18 1.502(5) .
C17 H17A 0.9900 .
C17 H17B 0.9900 .
C18 C21 1.507(7) .
C18 C19 1.538(5) .
C18 H18 1.0000 .
C19 C20 1.477(4) .
C19 H19A 0.9900 .
C19 H19B 0.9900 .
C20 H20A 0.9800 .
C20 H20B 0.9800 .
C20 H20C 0.9800 .
C21 H21A 0.9800 .
C21 H21B 0.9800 .
C21 H21C 0.9800 .
C22 C26 1.379(6) .
C22 C23 1.407(5) .
C22 C9 1.488(5) 1_654
C23 C24 1.368(6) .
C23 H23 0.9500 .
C24 N2 1.321(5) .
C24 H24 0.9500 .
N2 C25 1.355(5) .
C25 C26 1.363(5) .
C25 H25 0.9500 .
C26 H26 0.9500 .
O3 N3 1.224(4) .
O4 N3 1.267(4) .
O5 N3 1.221(4) .
O6 N4 1.253(4) .
O7 N4 1.242(4) .
O8 N4 1.213(4) .
O9 S1 1.516(3) .
S1 C27 1.774(5) .
S1 C28 1.779(4) .
C27 H27A 0.9800 .
C27 H27B 0.9800 .
C27 H27C 0.9800 .
C28 H28A 0.9800 .
C28 H28B 0.9800 .
C28 H28C 0.9800 .
O10 S2 1.531(3) .
S2 C29 1.754(5) .
S2 C30 1.755(5) .
C29 H29A 0.9800 .
C29 H29B 0.9800 .
C29 H29C 0.9800 .
C30 H30A 0.9800 .
C30 H30B 0.9800 .
C30 H30C 0.9800 .
